data_2106258
loop_
_publ_author_name
'Bok, L.D.C.'
'Leipoldt, J.G.'
'Basson, S.S.'

_publ_section_title
;
 A second configuration for the octacyanide group. The crystal structure
 of Na3 W (C N)8 (H2 O)4
;
_journal_name_full 'Acta Crystallographica B (24,1968-38,1982)'
_journal_page_first 684
_journal_page_last 692
_journal_volume 26
_journal_year 1970
_chemical_formula_sum 'C8 H8 N8 Na3 O4 W'
_chemical_name_systematic 'Na3 W (C N)8 (H2 O)4'
_space_group_IT_number 14
_symmetry_space_group_name_Hall '-P 2ybc'
_symmetry_space_group_name_H-M 'P 1 21/c 1'
_cell_angle_alpha 90
_cell_angle_beta 94.75
_cell_angle_gamma 90
_cell_formula_units_Z 4
_cell_length_a 6.126
_cell_length_b 16.13
_cell_length_c 17.42
_cell_volume 1715.400
_citation_journal_id_ASTM ACBCAR
_cod_data_source_file Bok_ACBCAR_1970_1804.cif
_cod_data_source_block C8H8N8Na3O4W1
_cod_depositor_comments
;
 Marking attached hydrogen atoms.

 Antanas Vaitkus,
 2017-08-09
;
_cod_original_cell_volume 1715.4
_cod_original_formula_sum 'C8 H8 N8 Na3 O4 W1'
_cod_database_code 2106258

loop_
_symmetry_equiv_pos_as_xyz
x,y,z
-x,y+1/2,-z+1/2
-x,-y,-z
x,-y-1/2,z-1/2

loop_
_atom_site_label
_atom_site_type_symbol
_atom_site_fract_x
_atom_site_fract_y
_atom_site_fract_z
_atom_site_occupancy
_atom_site_U_iso_or_equiv
_atom_site_attached_hydrogens
W1 W+5 0.0424 0.2263 0.1036 1 0.0 0
Na1 Na+1 0.4811 0.4534 0.407 1 0.0 0
Na2 Na+1 -0.4541 0.0299 0.292 1 0.0 0
Na3 Na+1 -0.4331 0.2351 0.3573 1 0.0 0
C1 C+2 0.2519 0.1825 0.1987 1 0.0 0
C2 C+2 0.21 0.1226 0.0572 1 0.0 0
C3 C+2 0.2216 0.2736 0.0135 1 0.0 0
C4 C+2 0.2108 0.3352 0.1485 1 0.0 0
C5 C+2 -0.126 0.2685 0.1975 1 0.0 0
C6 C+2 -0.1455 0.3311 0.059 1 0.0 0
C7 C+2 -0.157 0.1854 0.0057 1 0.0 0
C8 C+2 -0.1234 0.1179 0.1432 1 0.0 0
N1 N-3 0.3635 0.1629 0.2514 1 0.0 0
N2 N-3 0.3116 0.0677 0.0347 1 0.0 0
N3 N-3 0.311 0.2956 -0.0418 1 0.0 0
N4 N-3 0.3065 0.3918 0.1728 1 0.0 0
N5 N-3 -0.2075 0.2895 0.255 1 0.0 0
N6 N-3 -0.2467 0.3858 0.0398 1 0.0 0
N7 N-3 -0.2605 0.1603 -0.0481 1 0.0 0
N8 N-3 -0.217 0.0605 0.1649 1 0.0 0
O1 O-2 0.2725 0.041 0.3875 1 0.0 2
O2 O-2 0.2738 0.3477 0.3403 1 0.0 2
O3 O-2 -0.284 0.4631 0.2956 1 0.0 2
O4 O-2 -0.1941 0.1111 0.3676 1 0.0 2
